data_4064615
loop_
_publ_author_name
'Bauer, Florian'
'Braunschweig, Holger'
'Gruss, Katrin'
'Kupfer, Thomas'

_publ_section_title
;
 Diboration of Dialkynes with [2]Boraferrocenophanes
;
_journal_issue 10
_journal_name_full Organometallics
_journal_page_first 2869
_journal_paper_doi 10.1021/om200214w
_journal_volume 30
_journal_year 2011
_chemical_formula_moiety 'C44 H62 B4 Fe2 N4 Si2'
_chemical_formula_sum 'C44 H62 B4 Fe2 N4 Si2'
_chemical_formula_weight 858.10
_chemical_name_common
;
?
;
_chemical_name_systematic
; 
?
;
_space_group_IT_number 2
_symmetry_cell_setting triclinic
_symmetry_space_group_name_Hall '-P 1'
_symmetry_space_group_name_H-M 'P -1'
_atom_sites_solution_hydrogens geom
_atom_sites_solution_primary direct
_atom_sites_solution_secondary difmap
_audit_creation_method SHELXL-97
_cell_angle_alpha 98.219(2)
_cell_angle_beta 112.305(2)
_cell_angle_gamma 110.796(2)
_cell_formula_units_Z 2
_cell_length_a 12.970(2)
_cell_length_b 14.376(2)
_cell_length_c 14.832(2)
_cell_measurement_reflns_used 8404
_cell_measurement_temperature 167(2)
_cell_measurement_theta_max 28.21
_cell_measurement_theta_min 2.57
_cell_volume 2265.3(6)
_computing_cell_refinement 'Saint-NT v. 6.45'
_computing_data_collection 'Smart-NT v. 5.63'
_computing_data_reduction 'Saint-NT v. 6.45'
_computing_molecular_graphics 'XP in ShelxTL-97'
_computing_publication_material 'XP in ShelxTL-97'
_computing_structure_refinement 'SHELXL-97 (Sheldrick, 1997)'
_computing_structure_solution 'SHELXS-97 (Sheldrick, 1990)'
_diffrn_ambient_temperature 167(2)
_diffrn_measured_fraction_theta_full 0.999
_diffrn_measured_fraction_theta_max 0.993
_diffrn_measurement_method 'phi and omega scans'
_diffrn_radiation_monochromator
'graphite''CCD area detector''phi and omega scans'_diffrn_measurement_device_type   'CCD area detector'
_diffrn_radiation_source 'sealed tube'
_diffrn_radiation_type MoK\a
_diffrn_radiation_wavelength 0.71073
_diffrn_reflns_av_R_equivalents 0.0397
_diffrn_reflns_av_sigmaI/netI 0.0384
_diffrn_reflns_limit_h_max 17
_diffrn_reflns_limit_h_min -17
_diffrn_reflns_limit_k_max 19
_diffrn_reflns_limit_k_min -19
_diffrn_reflns_limit_l_max 19
_diffrn_reflns_limit_l_min -19
_diffrn_reflns_number 50596
_diffrn_reflns_theta_full 26.00
_diffrn_reflns_theta_max 28.36
_diffrn_reflns_theta_min 1.60
_exptl_absorpt_coefficient_mu 0.728
_exptl_absorpt_correction_T_max 0.950
_exptl_absorpt_correction_T_min 0.609805
_exptl_absorpt_correction_type multi-scan
_exptl_absorpt_process_details 'SadAbs2.0 (Sheldrick 2000)'
_exptl_crystal_colour yellow
_exptl_crystal_density_diffrn 1.258
_exptl_crystal_density_method 'not measured'
_exptl_crystal_description plate
_exptl_crystal_F_000 908
_exptl_crystal_size_max 0.38
_exptl_crystal_size_mid 0.155
_exptl_crystal_size_min 0.07
_refine_diff_density_max 0.917
_refine_diff_density_min -0.284
_refine_diff_density_rms 0.077
_refine_ls_extinction_method none
_refine_ls_goodness_of_fit_ref 1.201
_refine_ls_hydrogen_treatment constr
_refine_ls_matrix_type full
_refine_ls_number_parameters 519
_refine_ls_number_reflns 11249
_refine_ls_number_restraints 12
_refine_ls_restrained_S_all 1.210
_refine_ls_R_factor_all 0.0815
_refine_ls_R_factor_gt 0.0651
_refine_ls_shift/su_max 0.047
_refine_ls_shift/su_mean 0.002
_refine_ls_structure_factor_coef Fsqd
_refine_ls_weighting_details 'calc w=1/[\s^2^(Fo^2^)+(0.0499P)^2^+2.1597P] where P=(Fo^2^+2Fc^2^)/3'
_refine_ls_weighting_scheme calc
_refine_ls_wR_factor_gt 0.1428
_refine_ls_wR_factor_ref 0.1511
_reflns_number_gt 9351
_reflns_number_total 11249
_reflns_threshold_expression >2sigma(I)
_cod_data_source_file om200214w_si_002.cif
_cod_data_source_block KG069
_cod_depositor_comments
;
The following automatic conversions were performed:

'_symmetry_cell_setting' value 'Triclinic' changed to 'triclinic'
according to /home/saulius/struct/CIF-dictionaries/cif_core.dic
dictionary named 'cif_core.dic' version 2.4.1 from 2010-06-29.

Automatic conversion script
Id: cif_fix_values 1715 2011-07-08 13:25:40Z adriana 
;
_cod_original_cell_volume 2265.4(6)
_cod_original_sg_symbol_Hall '-P 1 '
_cod_original_sg_symbol_H-M 'P-1   '
_cod_database_code 4064615

loop_
_symmetry_equiv_pos_as_xyz
'x, y, z'
'-x, -y, -z'

loop_
_atom_site_label
_atom_site_type_symbol
_atom_site_fract_x
_atom_site_fract_y
_atom_site_fract_z
_atom_site_U_iso_or_equiv
_atom_site_adp_type
_atom_site_occupancy
_atom_site_symmetry_multiplicity
_atom_site_calc_flag
_atom_site_refinement_flags
B1 B -0.0793(3) 0.9898(3) 0.7863(2) 0.0305(6) Uani 1 1 d .
B2 B -0.2949(3) 0.8618(3) 0.5825(2) 0.0332(7) Uani 1 1 d .
B3 B 0.3179(3) 0.7889(2) 1.0851(2) 0.0279(6) Uani 1 1 d .
B4 B 0.3983(3) 0.6471(3) 0.9953(2) 0.0289(6) Uani 1 1 d .
C1 C 0.1746(3) 0.7800(2) 0.9012(2) 0.0264(5) Uani 1 1 d .
C2 C 0.0481(3) 0.7172(2) 0.8596(2) 0.0373(7) Uani 1 1 d .
H2A H 0.0207 0.6522 0.8696 0.045 Uiso 1 1 calc R
C3 C -0.0395(3) 0.7482(2) 0.8035(2) 0.0363(6) Uani 1 1 d .
H3A H -0.1237 0.7036 0.7775 0.044 Uiso 1 1 calc R
C4 C -0.0049(2) 0.8431(2) 0.78548(19) 0.0258(5) Uani 1 1 d .
C5 C 0.1225(3) 0.9083(2) 0.8307(3) 0.0386(7) Uani 1 1 d .
H5A H 0.1498 0.9746 0.8231 0.046 Uiso 1 1 calc R
C6 C 0.2096(3) 0.8772(3) 0.8864(3) 0.0395(7) Uani 1 1 d .
H6A H 0.2939 0.9228 0.9148 0.047 Uiso 1 1 calc R
C7 C -0.0989(2) 0.8775(2) 0.7274(2) 0.0273(5) Uani 1 1 d .
C8 C -0.1978(3) 0.8181(2) 0.6337(2) 0.0287(5) Uani 1 1 d .
C9 C -0.2999(4) 0.5687(3) 0.5777(3) 0.0563(9) Uani 1 1 d .
H9A H -0.3339 0.5080 0.5195 0.084 Uiso 1 1 calc R
H9B H -0.3650 0.5702 0.5930 0.084 Uiso 1 1 calc R
H9C H -0.2369 0.5654 0.6361 0.084 Uiso 1 1 calc R
C10 C -0.0865(3) 0.6957(3) 0.5410(3) 0.0449(8) Uani 1 1 d .
H10A H -0.1062 0.6296 0.4966 0.067 Uiso 1 1 calc R
H10B H -0.0237 0.7092 0.6088 0.067 Uiso 1 1 calc R
H10C H -0.0561 0.7508 0.5146 0.067 Uiso 1 1 calc R
C11 C -0.3488(4) 0.6696(3) 0.4155(3) 0.0532(9) Uani 1 1 d .
H11A H -0.3645 0.6073 0.3680 0.080 Uiso 1 1 calc R
H11B H -0.3186 0.7290 0.3938 0.080 Uiso 1 1 calc R
H11C H -0.4246 0.6618 0.4172 0.080 Uiso 1 1 calc R
C12 C -0.4459(3) 0.7437(3) 0.6316(3) 0.0543(9) Uani 1 1 d .
H12A H -0.3755 0.7322 0.6697 0.081 Uiso 1 1 calc R
H12B H -0.5131 0.6785 0.5812 0.081 Uiso 1 1 calc R
H12C H -0.4718 0.7704 0.6778 0.081 Uiso 1 1 calc R
C13 C -0.5152(3) 0.8403(3) 0.5231(3) 0.0523(9) Uani 1 1 d .
H13A H -0.4949 0.8805 0.4807 0.078 Uiso 1 1 calc R
H13B H -0.5307 0.8793 0.5704 0.078 Uiso 1 1 calc R
H13C H -0.5883 0.7751 0.4805 0.078 Uiso 1 1 calc R
C14 C -0.0941(4) 1.0962(3) 0.9279(3) 0.0560(10) Uani 1 1 d .
H14A H -0.0293 1.1538 0.9261 0.084 Uiso 1 1 calc R
H14B H -0.0694 1.0954 0.9975 0.084 Uiso 1 1 calc R
H14C H -0.1693 1.1044 0.9028 0.084 Uiso 1 1 calc R
C15 C -0.1844(3) 0.9082(3) 0.8862(3) 0.0515(9) Uani 1 1 d .
H15A H -0.1957 0.8448 0.8436 0.077 Uiso 1 1 calc R
H15B H -0.2643 0.9048 0.8729 0.077 Uiso 1 1 calc R
H15C H -0.1387 0.9158 0.9573 0.077 Uiso 1 1 calc R
C16 C -0.2882(3) 1.0352(3) 0.5274(3) 0.0514(9) Uani 1 1 d .
H16A H -0.3411 1.0504 0.5539 0.062 Uiso 1 1 calc R
C17 C -0.2594(3) 0.9477(3) 0.5315(2) 0.0384(7) Uani 1 1 d .
C18 C -0.1778(3) 0.9593(3) 0.4860(2) 0.0431(7) Uani 1 1 d .
H18A H -0.1402 0.9123 0.4785 0.052 Uiso 1 1 calc R
C19 C -0.1595(4) 1.0498(3) 0.4540(3) 0.0536(9) Uani 1 1 d .
H19A H -0.1077 1.0756 0.4207 0.064 Uiso 1 1 calc R
C20 C -0.2270(4) 1.0967(3) 0.4803(3) 0.0581(10) Uani 1 1 d .
H20A H -0.2308 1.1610 0.4683 0.070 Uiso 1 1 calc R
C21 C -0.0197(3) 1.0881(2) 0.7572(2) 0.0371(7) Uani 1 1 d .
C22 C -0.0481(4) 1.1762(3) 0.7533(3) 0.0531(9) Uani 1 1 d .
H22A H -0.1038 1.1897 0.7771 0.064 Uiso 1 1 calc R
C23 C 0.0140(4) 1.2382(3) 0.7073(3) 0.0627(11) Uani 1 1 d U
H23A H 0.0092 1.3019 0.6945 0.075 Uiso 1 1 calc R
C24 C 0.0838(4) 1.1931(3) 0.6831(3) 0.0572(10) Uani 1 1 d .
H24A H 0.1362 1.2195 0.6504 0.069 Uiso 1 1 calc R
C25 C 0.0626(3) 1.1005(3) 0.7123(2) 0.0409(7) Uani 1 1 d .
H25A H 0.0984 1.0526 0.7028 0.049 Uiso 1 1 calc R
C26 C 0.2682(2) 0.7463(2) 0.9642(2) 0.0262(5) Uani 1 1 d .
C28 C 0.3031(3) 0.6815(2) 0.9213(2) 0.0278(5) Uani 1 1 d .
C29 C 0.3461(3) 0.5587(2) 1.0388(2) 0.0324(6) Uani 1 1 d .
C30 C 0.4031(3) 0.5450(3) 1.1363(3) 0.0445(8) Uani 1 1 d .
H30A H 0.4892 0.5896 1.1896 0.053 Uiso 1 1 calc R
C31 C 0.3160(4) 0.4587(3) 1.1451(3) 0.0527(9) Uani 1 1 d .
H31A H 0.3314 0.4329 1.2042 0.063 Uiso 1 1 calc R
C32 C 0.2028(3) 0.4160(3) 1.0530(3) 0.0480(8) Uani 1 1 d .
H32A H 0.1255 0.3554 1.0370 0.058 Uiso 1 1 calc R
C33 C 0.2203(3) 0.4773(2) 0.9883(2) 0.0369(6) Uani 1 1 d .
H33A H 0.1564 0.4659 0.9200 0.044 Uiso 1 1 calc R
C34 C 0.2589(3) 0.7156(2) 1.1387(2) 0.0321(6) Uani 1 1 d .
C35 C 0.1332(3) 0.6351(2) 1.0929(3) 0.0365(6) Uani 1 1 d .
H35A H 0.0672 0.6210 1.0246 0.044 Uiso 1 1 calc R
C36 C 0.1199(4) 0.5790(3) 1.1613(3) 0.0500(9) Uani 1 1 d .
H36A H 0.0436 0.5194 1.1487 0.060 Uiso 1 1 calc R
C37 C 0.2355(4) 0.6214(3) 1.2497(3) 0.0550(10) Uani 1 1 d .
H37A H 0.2537 0.5971 1.3098 0.066 Uiso 1 1 calc R
C38 C 0.3219(4) 0.7058(3) 1.2369(2) 0.0450(8) Uani 1 1 d .
H38A H 0.4098 0.7497 1.2869 0.054 Uiso 1 1 calc R
Fe1 Fe 0.25360(4) 0.56990(3) 1.12343(3) 0.03378(12) Uani 1 1 d .
Fe2 Fe -0.10134(4) 1.08878(4) 0.60880(3) 0.03850(13) Uani 1 1 d .
N1 N -0.4115(2) 0.8191(2) 0.5804(2) 0.0392(6) Uani 1 1 d .
N2 N -0.1158(2) 0.9973(2) 0.86317(19) 0.0374(6) Uani 1 1 d .
N3 N 0.5234(2) 0.6931(2) 1.0179(2) 0.0385(6) Uani 1 1 d .
N5 N 0.4119(3) 0.8903(2) 1.1440(2) 0.0413(6) Uani 1 1 d .
C40 C 0.0760(4) 0.5370(3) 0.7033(3) 0.0539(9) Uani 1 1 d .
H40A H 0.0564 0.5036 0.6341 0.081 Uiso 1 1 calc R
H40B H 0.0294 0.5763 0.7021 0.081 Uiso 1 1 calc R
H40C H 0.0546 0.4845 0.7351 0.081 Uiso 1 1 calc R
C39 C 0.2805(4) 0.7334(3) 0.7184(3) 0.0535(9) Uani 1 1 d .
H39A H 0.3679 0.7804 0.7542 0.080 Uiso 1 1 calc R
H39B H 0.2342 0.7717 0.7227 0.080 Uiso 1 1 calc R
H39C H 0.2566 0.7022 0.6475 0.080 Uiso 1 1 calc R
C43 C 0.6158(3) 0.6606(3) 1.0766(3) 0.0553(10) Uani 1 1 d .
H43A H 0.5743 0.5938 1.0833 0.083 Uiso 1 1 calc R
H43B H 0.6708 0.7119 1.1437 0.083 Uiso 1 1 calc R
H43C H 0.6629 0.6546 1.0413 0.083 Uiso 1 1 calc R
C42 C 0.5780(4) 0.7780(3) 0.9825(4) 0.0625(11) Uani 1 1 d .
H42A H 0.5150 0.7964 0.9423 0.094 Uiso 1 1 calc R
H42B H 0.6118 0.7556 0.9411 0.094 Uiso 1 1 calc R
H42C H 0.6432 0.8381 1.0408 0.094 Uiso 1 1 calc R
C44 C 0.4890(4) 0.9575(3) 1.1070(3) 0.0671(12) Uani 1 1 d .
H44A H 0.4678 0.9196 1.0388 0.101 Uiso 1 1 calc R
H44B H 0.5752 0.9787 1.1520 0.101 Uiso 1 1 calc R
H44C H 0.4749 1.0186 1.1058 0.101 Uiso 1 1 calc R
C45 C 0.4455(5) 0.9441(3) 1.2502(3) 0.0681(13) Uani 1 1 d .
H45A H 0.3878 0.9012 1.2702 0.102 Uiso 1 1 calc R
H45B H 0.4423 1.0102 1.2543 0.102 Uiso 1 1 calc R
H45C H 0.5282 0.9560 1.2954 0.102 Uiso 1 1 calc R
C41 C 0.3271(5) 0.5480(4) 0.7586(3) 0.0728(13) Uani 1 1 d U
H41A H 0.4154 0.5916 0.7928 0.109 Uiso 1 1 calc R
H41B H 0.2990 0.5196 0.6863 0.109 Uiso 1 1 calc R
H41C H 0.3081 0.4916 0.7866 0.109 Uiso 1 1 calc R
Si3 Si -0.22918(8) 0.69059(6) 0.54715(6) 0.03423(19) Uani 1 1 d .
Si4 Si 0.24684(9) 0.62791(7) 0.77841(6) 0.0369(2) Uani 1 1 d .

loop_
_atom_site_aniso_label
_atom_site_aniso_U_11
_atom_site_aniso_U_22
_atom_site_aniso_U_33
_atom_site_aniso_U_23
_atom_site_aniso_U_13
_atom_site_aniso_U_12
B1 0.0314(16) 0.0359(17) 0.0243(14) 0.0076(13) 0.0067(12) 0.0227(14)
B2 0.0348(17) 0.0355(17) 0.0250(14) 0.0023(13) 0.0067(13) 0.0218(14)
B3 0.0316(15) 0.0271(15) 0.0272(14) 0.0090(12) 0.0108(12) 0.0183(13)
B4 0.0340(16) 0.0304(15) 0.0269(14) 0.0073(12) 0.0129(13) 0.0213(13)
C1 0.0366(14) 0.0294(13) 0.0234(12) 0.0102(10) 0.0157(11) 0.0227(12)
C2 0.0375(16) 0.0227(13) 0.0385(16) 0.0116(12) 0.0055(13) 0.0123(12)
C3 0.0292(14) 0.0283(14) 0.0379(16) 0.0102(12) 0.0051(12) 0.0101(12)
C4 0.0327(13) 0.0281(13) 0.0205(11) 0.0080(10) 0.0112(10) 0.0187(11)
C5 0.0380(16) 0.0368(16) 0.0541(19) 0.0296(15) 0.0227(15) 0.0229(14)
C6 0.0285(15) 0.0444(17) 0.0556(19) 0.0305(16) 0.0211(14) 0.0195(13)
C7 0.0311(13) 0.0315(14) 0.0273(13) 0.0123(11) 0.0149(11) 0.0197(12)
C8 0.0338(14) 0.0276(13) 0.0269(13) 0.0077(11) 0.0130(11) 0.0178(12)
C9 0.064(2) 0.0336(18) 0.054(2) 0.0077(16) 0.0194(19) 0.0151(17)
C10 0.055(2) 0.0500(19) 0.0381(17) 0.0109(15) 0.0218(15) 0.0331(17)
C11 0.059(2) 0.054(2) 0.0322(16) 0.0001(15) 0.0028(15) 0.0354(18)
C12 0.0407(19) 0.060(2) 0.061(2) 0.0185(19) 0.0238(18) 0.0223(18)
C13 0.0374(18) 0.065(2) 0.0465(19) 0.0051(17) 0.0087(15) 0.0310(17)
C14 0.074(3) 0.070(3) 0.0380(18) 0.0069(17) 0.0268(18) 0.050(2)
C15 0.055(2) 0.069(2) 0.048(2) 0.0214(18) 0.0338(18) 0.0341(19)
C16 0.049(2) 0.057(2) 0.055(2) 0.0270(18) 0.0172(17) 0.0352(18)
C17 0.0395(16) 0.0439(17) 0.0316(15) 0.0121(13) 0.0091(13) 0.0267(14)
C18 0.0478(19) 0.0462(18) 0.0309(15) 0.0105(14) 0.0134(14) 0.0227(16)
C19 0.061(2) 0.058(2) 0.0344(17) 0.0211(16) 0.0163(16) 0.0228(19)
C20 0.061(2) 0.056(2) 0.052(2) 0.0317(19) 0.0111(18) 0.032(2)
C21 0.0492(18) 0.0307(15) 0.0279(14) 0.0049(12) 0.0112(13) 0.0231(14)
C22 0.082(3) 0.0407(19) 0.0423(18) 0.0119(15) 0.0240(19) 0.0397(19)
C23 0.087(3) 0.0368(18) 0.050(2) 0.0162(16) 0.0188(19) 0.0254(18)
C24 0.057(2) 0.048(2) 0.045(2) 0.0202(17) 0.0130(17) 0.0098(18)
C25 0.0412(17) 0.0417(17) 0.0354(16) 0.0163(14) 0.0119(14) 0.0189(14)
C26 0.0282(13) 0.0256(13) 0.0253(12) 0.0091(10) 0.0105(11) 0.0143(11)
C28 0.0319(14) 0.0297(13) 0.0260(13) 0.0101(11) 0.0131(11) 0.0178(11)
C29 0.0332(14) 0.0334(15) 0.0370(15) 0.0142(12) 0.0142(12) 0.0226(12)
C30 0.0388(17) 0.055(2) 0.0461(18) 0.0266(16) 0.0152(15) 0.0286(16)
C31 0.063(2) 0.055(2) 0.068(2) 0.042(2) 0.036(2) 0.0403(19)
C32 0.051(2) 0.0299(16) 0.075(3) 0.0205(16) 0.0360(19) 0.0220(15)
C33 0.0357(15) 0.0334(15) 0.0420(16) 0.0091(13) 0.0151(13) 0.0203(13)
C34 0.0410(16) 0.0289(14) 0.0282(13) 0.0072(11) 0.0171(12) 0.0169(12)
C35 0.0391(16) 0.0304(15) 0.0456(17) 0.0091(13) 0.0237(14) 0.0183(13)
C36 0.059(2) 0.0359(17) 0.067(2) 0.0144(17) 0.044(2) 0.0178(16)
C37 0.089(3) 0.046(2) 0.048(2) 0.0252(17) 0.046(2) 0.030(2)
C38 0.060(2) 0.0355(17) 0.0292(15) 0.0090(13) 0.0181(15) 0.0145(15)
Fe1 0.0373(2) 0.0312(2) 0.0353(2) 0.01454(18) 0.01692(19) 0.01643(18)
Fe2 0.0493(3) 0.0357(2) 0.0353(2) 0.01529(19) 0.0156(2) 0.0268(2)
N1 0.0335(13) 0.0453(15) 0.0371(14) 0.0090(12) 0.0103(11) 0.0239(12)
N2 0.0442(14) 0.0459(15) 0.0312(12) 0.0095(11) 0.0185(11) 0.0296(13)
N3 0.0339(13) 0.0388(14) 0.0481(15) 0.0176(12) 0.0180(12) 0.0216(11)
N5 0.0505(16) 0.0289(13) 0.0311(13) 0.0065(11) 0.0154(12) 0.0090(12)
C40 0.069(2) 0.045(2) 0.0360(18) 0.0065(15) 0.0175(17) 0.0236(18)
C39 0.071(2) 0.061(2) 0.0413(19) 0.0227(17) 0.0357(18) 0.030(2)
C43 0.0335(17) 0.064(2) 0.071(3) 0.026(2) 0.0186(17) 0.0289(17)
C42 0.050(2) 0.062(2) 0.094(3) 0.041(2) 0.043(2) 0.028(2)
C44 0.073(3) 0.045(2) 0.051(2) 0.0158(18) 0.025(2) -0.0028(19)
C45 0.097(3) 0.0371(19) 0.0373(19) -0.0011(15) 0.024(2) 0.008(2)
C41 0.094(3) 0.088(3) 0.053(2) 0.0060(19) 0.0277(19) 0.072(2)
Si3 0.0382(4) 0.0302(4) 0.0287(4) 0.0050(3) 0.0083(3) 0.0191(4)
Si4 0.0525(5) 0.0434(5) 0.0281(4) 0.0120(4) 0.0196(4) 0.0341(4)

loop_
_atom_type_symbol
_atom_type_description
_atom_type_scat_dispersion_real
_atom_type_scat_dispersion_imag
_atom_type_scat_source
C C 0.0033 0.0016 'International Tables Vol C Tables 4.2.6.8 and 6.1.1.4'
H H 0.0000 0.0000 'International Tables Vol C Tables 4.2.6.8 and 6.1.1.4'
B B 0.0013 0.0007 'International Tables Vol C Tables 4.2.6.8 and 6.1.1.4'
N N 0.0061 0.0033 'International Tables Vol C Tables 4.2.6.8 and 6.1.1.4'
Si Si 0.0817 0.0704 'International Tables Vol C Tables 4.2.6.8 and 6.1.1.4'
Fe Fe 0.3463 0.8444 'International Tables Vol C Tables 4.2.6.8 and 6.1.1.4'

loop_
_geom_angle_atom_site_label_1
_geom_angle_atom_site_label_2
_geom_angle_atom_site_label_3
_geom_angle
N2 B1 C21 121.4(3)
N2 B1 C7 118.9(3)
C21 B1 C7 119.7(2)
N1 B2 C17 121.9(3)
N1 B2 C8 119.3(3)
C17 B2 C8 118.7(3)
N5 B3 C34 119.4(3)
N5 B3 C26 121.3(3)
C34 B3 C26 119.3(2)
N3 B4 C29 121.6(3)
N3 B4 C28 120.5(3)
C29 B4 C28 117.8(2)
C2 C1 C6 116.2(2)
C2 C1 C26 121.3(2)
C6 C1 C26 122.4(3)
C1 C2 C3 122.0(3)
C1 C2 H2A 119.0
C3 C2 H2A 119.0
C4 C3 C2 121.8(3)
C4 C3 H3A 119.1
C2 C3 H3A 119.1
C3 C4 C5 116.3(2)
C3 C4 C7 121.7(3)
C5 C4 C7 121.8(2)
C6 C5 C4 121.7(3)
C6 C5 H5A 119.1
C4 C5 H5A 119.1
C5 C6 C1 121.8(3)
C5 C6 H6A 119.1
C1 C6 H6A 119.1
C8 C7 C4 123.8(2)
C8 C7 B1 121.0(2)
C4 C7 B1 115.1(2)
C7 C8 B2 118.8(2)
C7 C8 Si3 127.3(2)
B2 C8 Si3 113.67(19)
Si3 C9 H9A 109.5
Si3 C9 H9B 109.5
H9A C9 H9B 109.5
Si3 C9 H9C 109.5
H9A C9 H9C 109.5
H9B C9 H9C 109.5
Si3 C10 H10A 109.5
Si3 C10 H10B 109.5
H10A C10 H10B 109.5
Si3 C10 H10C 109.5
H10A C10 H10C 109.5
H10B C10 H10C 109.5
Si3 C11 H11A 109.5
Si3 C11 H11B 109.5
H11A C11 H11B 109.5
Si3 C11 H11C 109.5
H11A C11 H11C 109.5
H11B C11 H11C 109.5
N1 C12 H12A 109.5
N1 C12 H12B 109.5
H12A C12 H12B 109.5
N1 C12 H12C 109.5
H12A C12 H12C 109.5
H12B C12 H12C 109.5
N1 C13 H13A 109.5
N1 C13 H13B 109.5
H13A C13 H13B 109.5
N1 C13 H13C 109.5
H13A C13 H13C 109.5
H13B C13 H13C 109.5
N2 C14 H14A 109.5
N2 C14 H14B 109.5
H14A C14 H14B 109.5
N2 C14 H14C 109.5
H14A C14 H14C 109.5
H14B C14 H14C 109.5
N2 C15 H15A 109.5
N2 C15 H15B 109.5
H15A C15 H15B 109.5
N2 C15 H15C 109.5
H15A C15 H15C 109.5
H15B C15 H15C 109.5
C20 C16 C17 109.4(3)
C20 C16 Fe2 69.9(2)
C17 C16 Fe2 70.49(19)
C20 C16 H16A 125.3
C17 C16 H16A 125.3
Fe2 C16 H16A 125.3
C18 C17 C16 105.3(3)
C18 C17 B2 124.6(3)
C16 C17 B2 129.8(3)
C18 C17 Fe2 68.46(19)
C16 C17 Fe2 68.4(2)
B2 C17 Fe2 123.2(2)
C19 C18 C17 109.3(3)
C19 C18 Fe2 70.1(2)
C17 C18 Fe2 70.51(19)
C19 C18 H18A 125.3
C17 C18 H18A 125.3
Fe2 C18 H18A 125.3
C20 C19 C18 107.9(3)
C20 C19 Fe2 69.5(2)
C18 C19 Fe2 69.08(19)
C20 C19 H19A 126.1
C18 C19 H19A 126.1
Fe2 C19 H19A 126.1
C19 C20 C16 108.0(3)
C19 C20 Fe2 70.1(2)
C16 C20 Fe2 69.4(2)
C19 C20 H20A 126.0
C16 C20 H20A 126.0
Fe2 C20 H20A 126.0
C25 C21 C22 105.0(3)
C25 C21 B1 125.5(3)
C22 C21 B1 128.9(3)
C25 C21 Fe2 68.43(17)
C22 C21 Fe2 68.69(18)
B1 C21 Fe2 119.8(2)
C23 C22 C21 109.5(4)
C23 C22 Fe2 69.8(2)
C21 C22 Fe2 70.00(18)
C23 C22 H22A 125.2
C21 C22 H22A 125.2
Fe2 C22 H22A 125.2
C24 C23 C22 108.3(3)
C24 C23 Fe2 70.3(2)
C22 C23 Fe2 69.6(2)
C24 C23 H23A 125.9
C22 C23 H23A 125.9
Fe2 C23 H23A 125.9
C23 C24 C25 107.7(4)
C23 C24 Fe2 69.5(2)
C25 C24 Fe2 68.7(2)
C23 C24 H24A 126.1
C25 C24 H24A 126.1
Fe2 C24 H24A 126.1
C24 C25 C21 109.5(3)
C24 C25 Fe2 70.4(2)
C21 C25 Fe2 70.46(18)
C24 C25 H25A 125.2
C21 C25 H25A 125.2
Fe2 C25 H25A 125.2
C28 C26 C1 122.7(2)
C28 C26 B3 122.7(2)
C1 C26 B3 114.5(2)
C26 C28 B4 118.4(2)
C26 C28 Si4 124.7(2)
B4 C28 Si4 116.96(19)
C30 C29 C33 105.2(3)
C30 C29 B4 130.0(3)
C33 C29 B4 124.6(3)
C30 C29 Fe1 68.59(18)
C33 C29 Fe1 68.49(17)
B4 C29 Fe1 122.76(19)
C31 C30 C29 109.9(3)
C31 C30 Fe1 69.98(19)
C29 C30 Fe1 70.54(17)
C31 C30 H30A 125.1
C29 C30 H30A 125.1
Fe1 C30 H30A 125.1
C32 C31 C30 107.7(3)
C32 C31 Fe1 70.04(19)
C30 C31 Fe1 69.57(19)
C32 C31 H31A 126.1
C30 C31 H31A 126.1
Fe1 C31 H31A 126.1
C31 C32 C33 107.9(3)
C31 C32 Fe1 69.6(2)
C33 C32 Fe1 69.19(18)
C31 C32 H32A 126.1
C33 C32 H32A 126.1
Fe1 C32 H32A 126.1
C32 C33 C29 109.4(3)
C32 C33 Fe1 70.2(2)
C29 C33 Fe1 70.57(17)
C32 C33 H33A 125.3
C29 C33 H33A 125.3
Fe1 C33 H33A 125.3
C38 C34 C35 106.0(3)
C38 C34 B3 127.3(3)
C35 C34 B3 126.3(3)
C38 C34 Fe1 68.91(18)
C35 C34 Fe1 68.98(16)
B3 C34 Fe1 120.79(19)
C36 C35 C34 109.2(3)
C36 C35 Fe1 70.6(2)
C34 C35 Fe1 69.95(17)
C36 C35 H35A 125.4
C34 C35 H35A 125.4
Fe1 C35 H35A 125.4
C37 C36 C35 108.2(3)
C37 C36 Fe1 69.5(2)
C35 C36 Fe1 69.21(18)
C37 C36 H36A 125.9
C35 C36 H36A 125.9
Fe1 C36 H36A 125.9
C36 C37 C38 108.2(3)
C36 C37 Fe1 70.4(2)
C38 C37 Fe1 69.23(19)
C36 C37 H37A 125.9
C38 C37 H37A 125.9
Fe1 C37 H37A 125.9
C37 C38 C34 108.4(3)
C37 C38 Fe1 69.9(2)
C34 C38 Fe1 70.03(17)
C37 C38 H38A 125.8
C34 C38 H38A 125.8
Fe1 C38 H38A 125.8
C38 Fe1 C35 68.40(14)
C38 Fe1 C33 156.91(13)
C35 Fe1 C33 108.87(13)
C38 Fe1 C30 106.29(16)
C35 Fe1 C30 159.84(13)
C33 Fe1 C30 67.94(13)
C38 Fe1 C37 40.87(14)
C35 Fe1 C37 67.86(15)
C33 Fe1 C37 161.25(15)
C30 Fe1 C37 121.68(16)
C38 Fe1 C31 122.83(16)
C35 Fe1 C31 158.72(14)
C33 Fe1 C31 68.22(14)
C30 Fe1 C31 40.46(14)
C37 Fe1 C31 107.72(16)
C38 Fe1 C34 41.06(12)
C35 Fe1 C34 41.07(12)
C33 Fe1 C34 121.61(12)
C30 Fe1 C34 122.21(14)
C37 Fe1 C34 68.96(13)
C31 Fe1 C34 158.86(15)
C38 Fe1 C32 159.96(15)
C35 Fe1 C32 123.67(14)
C33 Fe1 C32 40.62(14)
C30 Fe1 C32 67.81(15)
C37 Fe1 C32 124.54(15)
C31 Fe1 C32 40.37(16)
C34 Fe1 C32 158.40(14)
C38 Fe1 C36 68.13(15)
C35 Fe1 C36 40.23(14)
C33 Fe1 C36 125.58(15)
C30 Fe1 C36 157.70(15)
C37 Fe1 C36 40.07(16)
C31 Fe1 C36 123.06(15)
C34 Fe1 C36 68.68(13)
C32 Fe1 C36 109.62(14)
C38 Fe1 C29 120.02(14)
C35 Fe1 C29 123.54(12)
C33 Fe1 C29 40.94(12)
C30 Fe1 C29 40.87(12)
C37 Fe1 C29 156.55(16)
C31 Fe1 C29 69.03(13)
C34 Fe1 C29 105.29(11)
C32 Fe1 C29 68.93(13)
C36 Fe1 C29 160.86(14)
C25 Fe2 C16 158.69(14)
C25 Fe2 C18 107.81(14)
C16 Fe2 C18 68.41(15)
C25 Fe2 C22 68.30(15)
C16 Fe2 C22 107.19(17)
C18 Fe2 C22 158.78(15)
C25 Fe2 C20 159.27(16)
C16 Fe2 C20 40.74(16)
C18 Fe2 C20 68.43(16)
C22 Fe2 C20 122.68(17)
C25 Fe2 C23 68.39(16)
C16 Fe2 C23 122.62(18)
C18 Fe2 C23 159.35(17)
C22 Fe2 C23 40.54(16)
C20 Fe2 C23 107.52(17)
C25 Fe2 C19 123.54(16)
C16 Fe2 C19 68.22(16)
C18 Fe2 C19 40.81(14)
C22 Fe2 C19 158.74(15)
C20 Fe2 C19 40.37(16)
C23 Fe2 C19 123.08(16)
C25 Fe2 C24 40.95(14)
C16 Fe2 C24 158.57(16)
C18 Fe2 C24 123.75(17)
C22 Fe2 C24 67.91(18)
C20 Fe2 C24 122.92(16)
C23 Fe2 C24 40.16(18)
C19 Fe2 C24 108.33(16)
C25 Fe2 C21 41.11(13)
C16 Fe2 C21 121.69(15)
C18 Fe2 C21 121.94(13)
C22 Fe2 C21 41.31(12)
C20 Fe2 C21 158.43(16)
C23 Fe2 C21 69.46(14)
C19 Fe2 C21 158.99(14)
C24 Fe2 C21 69.36(14)
C25 Fe2 C17 122.16(13)
C16 Fe2 C17 41.16(13)
C18 Fe2 C17 41.04(13)
C22 Fe2 C17 121.97(15)
C20 Fe2 C17 69.30(14)
C23 Fe2 C17 158.40(17)
C19 Fe2 C17 69.16(14)
C24 Fe2 C17 159.34(15)
C21 Fe2 C17 105.27(13)
B2 N1 C12 123.8(3)
B2 N1 C13 124.9(3)
C12 N1 C13 111.3(3)
B1 N2 C15 124.4(3)
B1 N2 C14 124.2(3)
C15 N2 C14 111.4(3)
B4 N3 C42 124.0(3)
B4 N3 C43 124.9(3)
C42 N3 C43 111.1(3)
B3 N5 C44 123.8(3)
B3 N5 C45 125.1(3)
C44 N5 C45 111.1(3)
Si4 C40 H40A 109.5
Si4 C40 H40B 109.5
H40A C40 H40B 109.5
Si4 C40 H40C 109.5
H40A C40 H40C 109.5
H40B C40 H40C 109.5
Si4 C39 H39A 109.5
Si4 C39 H39B 109.5
H39A C39 H39B 109.5
Si4 C39 H39C 109.5
H39A C39 H39C 109.5
H39B C39 H39C 109.5
N3 C43 H43A 109.5
N3 C43 H43B 109.5
H43A C43 H43B 109.5
N3 C43 H43C 109.5
H43A C43 H43C 109.5
H43B C43 H43C 109.5
N3 C42 H42A 109.5
N3 C42 H42B 109.5
H42A C42 H42B 109.5
N3 C42 H42C 109.5
H42A C42 H42C 109.5
H42B C42 H42C 109.5
N5 C44 H44A 109.5
N5 C44 H44B 109.5
H44A C44 H44B 109.5
N5 C44 H44C 109.5
H44A C44 H44C 109.5
H44B C44 H44C 109.5
N5 C45 H45A 109.5
N5 C45 H45B 109.5
H45A C45 H45B 109.5
N5 C45 H45C 109.5
H45A C45 H45C 109.5
H45B C45 H45C 109.5
Si4 C41 H41A 109.5
Si4 C41 H41B 109.5
H41A C41 H41B 109.5
Si4 C41 H41C 109.5
H41A C41 H41C 109.5
H41B C41 H41C 109.5
C10 Si3 C11 109.12(17)
C10 Si3 C9 107.78(18)
C11 Si3 C9 104.48(19)
C10 Si3 C8 112.03(14)
C11 Si3 C8 106.62(14)
C9 Si3 C8 116.37(16)
C41 Si4 C39 108.3(2)
C41 Si4 C40 105.7(2)
C39 Si4 C40 107.45(18)
C41 Si4 C28 108.38(16)
C39 Si4 C28 112.93(15)
C40 Si4 C28 113.79(15)

loop_
_geom_bond_atom_site_label_1
_geom_bond_atom_site_label_2
_geom_bond_distance
B1 N2 1.396(4)
B1 C21 1.560(5)
B1 C7 1.603(4)
B2 N1 1.401(4)
B2 C17 1.562(5)
B2 C8 1.591(4)
B3 N5 1.393(4)
B3 C34 1.567(4)
B3 C26 1.593(4)
B4 N3 1.394(4)
B4 C29 1.563(4)
B4 C28 1.593(4)
C1 C2 1.382(4)
C1 C6 1.385(4)
C1 C26 1.506(3)
C2 C3 1.389(4)
C2 H2A 0.9300
C3 C4 1.377(4)
C3 H3A 0.9300
C4 C5 1.393(4)
C4 C7 1.492(3)
C5 C6 1.384(4)
C5 H5A 0.9300
C6 H6A 0.9300
C7 C8 1.355(4)
C8 Si3 1.891(3)
C9 Si3 1.876(4)
C9 H9A 0.9600
C9 H9B 0.9600
C9 H9C 0.9600
C10 Si3 1.863(3)
C10 H10A 0.9600
C10 H10B 0.9600
C10 H10C 0.9600
C11 Si3 1.874(3)
C11 H11A 0.9600
C11 H11B 0.9600
C11 H11C 0.9600
C12 N1 1.449(5)
C12 H12A 0.9600
C12 H12B 0.9600
C12 H12C 0.9600
C13 N1 1.457(4)
C13 H13A 0.9600
C13 H13B 0.9600
C13 H13C 0.9600
C14 N2 1.464(4)
C14 H14A 0.9600
C14 H14B 0.9600
C14 H14C 0.9600
C15 N2 1.448(5)
C15 H15A 0.9600
C15 H15B 0.9600
C15 H15C 0.9600
C16 C20 1.414(5)
C16 C17 1.436(5)
C16 Fe2 2.027(4)
C16 H16A 0.9800
C17 C18 1.432(5)
C17 Fe2 2.056(3)
C18 C19 1.419(5)
C18 Fe2 2.029(3)
C18 H18A 0.9800
C19 C20 1.407(6)
C19 Fe2 2.042(4)
C19 H19A 0.9800
C20 Fe2 2.034(3)
C20 H20A 0.9800
C21 C25 1.431(5)
C21 C22 1.441(4)
C21 Fe2 2.051(3)
C22 C23 1.410(6)
C22 Fe2 2.034(4)
C22 H22A 0.9800
C23 C24 1.402(6)
C23 Fe2 2.036(4)
C23 H23A 0.9800
C24 C25 1.424(5)
C24 Fe2 2.047(4)
C24 H24A 0.9800
C25 Fe2 2.024(3)
C25 H25A 0.9800
C26 C28 1.350(4)
C28 Si4 1.892(3)
C29 C30 1.433(4)
C29 C33 1.434(4)
C29 Fe1 2.065(3)
C30 C31 1.412(5)
C30 Fe1 2.039(3)
C30 H30A 0.9800
C31 C32 1.413(5)
C31 Fe1 2.044(3)
C31 H31A 0.9800
C32 C33 1.419(5)
C32 Fe1 2.050(3)
C32 H32A 0.9800
C33 Fe1 2.037(3)
C33 H33A 0.9800
C34 C38 1.432(4)
C34 C35 1.433(4)
C34 Fe1 2.049(3)
C35 C36 1.406(5)
C35 Fe1 2.036(3)
C35 H35A 0.9800
C36 C37 1.403(6)
C36 Fe1 2.053(3)
C36 H36A 0.9800
C37 C38 1.423(5)
C37 Fe1 2.042(4)
C37 H37A 0.9800
C38 Fe1 2.034(3)
C38 H38A 0.9800
N3 C42 1.456(4)
N3 C43 1.460(4)
N5 C44 1.455(4)
N5 C45 1.469(4)
C40 Si4 1.875(4)
C40 H40A 0.9600
C40 H40B 0.9600
C40 H40C 0.9600
C39 Si4 1.869(4)
C39 H39A 0.9600
C39 H39B 0.9600
C39 H39C 0.9600
C43 H43A 0.9600
C43 H43B 0.9600
C43 H43C 0.9600
C42 H42A 0.9600
C42 H42B 0.9600
C42 H42C 0.9600
C44 H44A 0.9600
C44 H44B 0.9600
C44 H44C 0.9600
C45 H45A 0.9600
C45 H45B 0.9600
C45 H45C 0.9600
C41 Si4 1.864(4)
C41 H41A 0.9600
C41 H41B 0.9600
C41 H41C 0.9600

loop_
_geom_torsion_atom_site_label_1
_geom_torsion_atom_site_label_2
_geom_torsion_atom_site_label_3
_geom_torsion_atom_site_label_4
_geom_torsion
C6 C1 C2 C3 1.9(5)
C26 C1 C2 C3 178.4(3)
C1 C2 C3 C4 0.5(5)
C2 C3 C4 C5 -3.0(4)
C2 C3 C4 C7 -178.5(3)
C3 C4 C5 C6 3.0(5)
C7 C4 C5 C6 178.5(3)
C4 C5 C6 C1 -0.7(5)
C2 C1 C6 C5 -1.8(5)
C26 C1 C6 C5 -178.3(3)
C3 C4 C7 C8 -52.0(4)
C5 C4 C7 C8 132.7(3)
C3 C4 C7 B1 125.2(3)
C5 C4 C7 B1 -50.1(4)
N2 B1 C7 C8 99.2(3)
C21 B1 C7 C8 -81.0(4)
N2 B1 C7 C4 -78.0(3)
C21 B1 C7 C4 101.7(3)
C4 C7 C8 B2 177.0(3)
B1 C7 C8 B2 0.0(4)
C4 C7 C8 Si3 -9.1(4)
B1 C7 C8 Si3 173.9(2)
N1 B2 C8 C7 -105.3(3)
C17 B2 C8 C7 77.5(4)
N1 B2 C8 Si3 80.0(3)
C17 B2 C8 Si3 -97.2(3)
C20 C16 C17 C18 0.5(4)
Fe2 C16 C17 C18 -58.8(2)
C20 C16 C17 B2 175.0(3)
Fe2 C16 C17 B2 115.8(3)
C20 C16 C17 Fe2 59.2(3)
N1 B2 C17 C18 -148.1(3)
C8 B2 C17 C18 29.0(4)
N1 B2 C17 C16 38.2(5)
C8 B2 C17 C16 -144.6(3)
N1 B2 C17 Fe2 126.5(3)
C8 B2 C17 Fe2 -56.3(3)
C16 C17 C18 C19 -0.9(4)
B2 C17 C18 C19 -175.8(3)
Fe2 C17 C18 C19 -59.6(2)
C16 C17 C18 Fe2 58.7(2)
B2 C17 C18 Fe2 -116.2(3)
C17 C18 C19 C20 0.9(4)
Fe2 C18 C19 C20 -58.9(3)
C17 C18 C19 Fe2 59.8(2)
C18 C19 C20 C16 -0.6(4)
Fe2 C19 C20 C16 -59.2(3)
C18 C19 C20 Fe2 58.6(2)
C17 C16 C20 C19 0.1(4)
Fe2 C16 C20 C19 59.7(3)
C17 C16 C20 Fe2 -59.6(2)
N2 B1 C21 C25 154.3(3)
C7 B1 C21 C25 -25.4(4)
N2 B1 C21 C22 -36.5(5)
C7 B1 C21 C22 143.8(3)
N2 B1 C21 Fe2 -122.1(3)
C7 B1 C21 Fe2 58.1(3)
C25 C21 C22 C23 0.4(4)
B1 C21 C22 C23 -170.5(3)
Fe2 C21 C22 C23 -58.8(3)
C25 C21 C22 Fe2 59.2(2)
B1 C21 C22 Fe2 -111.8(3)
C21 C22 C23 C24 -1.1(4)
Fe2 C22 C23 C24 -60.0(3)
C21 C22 C23 Fe2 58.9(3)
C22 C23 C24 C25 1.3(4)
Fe2 C23 C24 C25 -58.2(2)
C22 C23 C24 Fe2 59.5(3)
C23 C24 C25 C21 -1.1(4)
Fe2 C24 C25 C21 -59.8(2)
C23 C24 C25 Fe2 58.7(3)
C22 C21 C25 C24 0.4(4)
B1 C21 C25 C24 171.8(3)
Fe2 C21 C25 C24 59.8(2)
C22 C21 C25 Fe2 -59.3(2)
B1 C21 C25 Fe2 112.0(3)
C2 C1 C26 C28 83.1(4)
C6 C1 C26 C28 -100.6(3)
C2 C1 C26 B3 -94.2(3)
C6 C1 C26 B3 82.1(3)
N5 B3 C26 C28 101.6(3)
C34 B3 C26 C28 -79.1(4)
N5 B3 C26 C1 -81.1(3)
C34 B3 C26 C1 98.2(3)
C1 C26 C28 B4 -177.4(2)
B3 C26 C28 B4 -0.3(4)
C1 C26 C28 Si4 2.7(4)
B3 C26 C28 Si4 179.7(2)
N3 B4 C28 C26 -103.0(3)
C29 B4 C28 C26 78.6(3)
N3 B4 C28 Si4 77.0(3)
C29 B4 C28 Si4 -101.5(3)
N3 B4 C29 C30 35.7(5)
C28 B4 C29 C30 -145.8(3)
N3 B4 C29 C33 -150.7(3)
C28 B4 C29 C33 27.8(4)
N3 B4 C29 Fe1 124.2(3)
C28 B4 C29 Fe1 -57.3(3)
C33 C29 C30 C31 0.0(4)
B4 C29 C30 C31 174.5(3)
Fe1 C29 C30 C31 59.1(3)
C33 C29 C30 Fe1 -59.1(2)
B4 C29 C30 Fe1 115.5(3)
C29 C30 C31 C32 0.5(4)
Fe1 C30 C31 C32 59.9(2)
C29 C30 C31 Fe1 -59.4(2)
C30 C31 C32 C33 -0.8(4)
Fe1 C31 C32 C33 58.8(2)
C30 C31 C32 Fe1 -59.6(3)
C31 C32 C33 C29 0.8(4)
Fe1 C32 C33 C29 59.9(2)
C31 C32 C33 Fe1 -59.0(2)
C30 C29 C33 C32 -0.5(3)
B4 C29 C33 C32 -175.4(3)
Fe1 C29 C33 C32 -59.7(2)
C30 C29 C33 Fe1 59.1(2)
B4 C29 C33 Fe1 -115.8(3)
N5 B3 C34 C38 -39.7(4)
C26 B3 C34 C38 141.0(3)
N5 B3 C34 C35 149.1(3)
C26 B3 C34 C35 -30.2(4)
N5 B3 C34 Fe1 -125.5(3)
C26 B3 C34 Fe1 55.2(3)
C38 C34 C35 C36 0.6(3)
B3 C34 C35 C36 173.3(3)
Fe1 C34 C35 C36 59.9(2)
C38 C34 C35 Fe1 -59.3(2)
B3 C34 C35 Fe1 113.5(3)
C34 C35 C36 C37 -0.7(4)
Fe1 C35 C36 C37 58.8(3)
C34 C35 C36 Fe1 -59.5(2)
C35 C36 C37 C38 0.6(4)
Fe1 C36 C37 C38 59.1(3)
C35 C36 C37 Fe1 -58.6(2)
C36 C37 C38 C34 -0.2(4)
Fe1 C37 C38 C34 59.6(2)
C36 C37 C38 Fe1 -59.8(3)
C35 C34 C38 C37 -0.3(4)
B3 C34 C38 C37 -172.9(3)
Fe1 C34 C38 C37 -59.6(2)
C35 C34 C38 Fe1 59.3(2)
B3 C34 C38 Fe1 -113.3(3)
C37 C38 Fe1 C35 80.7(2)
C34 C38 Fe1 C35 -38.75(18)
C37 C38 Fe1 C33 168.3(3)
C34 C38 Fe1 C33 48.9(4)
C37 C38 Fe1 C30 -119.9(2)
C34 C38 Fe1 C30 120.7(2)
C34 C38 Fe1 C37 -119.4(3)
C37 C38 Fe1 C31 -78.9(3)
C34 C38 Fe1 C31 161.66(19)
C37 C38 Fe1 C34 119.4(3)
C37 C38 Fe1 C32 -50.2(5)
C34 C38 Fe1 C32 -169.6(4)
C37 C38 Fe1 C36 37.2(2)
C34 C38 Fe1 C36 -82.2(2)
C37 C38 Fe1 C29 -162.1(2)
C34 C38 Fe1 C29 78.5(2)
C36 C35 Fe1 C38 -81.2(2)
C34 C35 Fe1 C38 38.73(17)
C36 C35 Fe1 C33 123.2(2)
C34 C35 Fe1 C33 -116.80(18)
C36 C35 Fe1 C30 -159.5(4)
C34 C35 Fe1 C30 -39.5(5)
C36 C35 Fe1 C37 -37.0(2)
C34 C35 Fe1 C37 82.9(2)
C36 C35 Fe1 C31 44.9(5)
C34 C35 Fe1 C31 164.9(4)
C36 C35 Fe1 C34 -120.0(3)
C36 C35 Fe1 C32 80.6(2)
C34 C35 Fe1 C32 -159.40(18)
C34 C35 Fe1 C36 120.0(3)
C36 C35 Fe1 C29 166.2(2)
C34 C35 Fe1 C29 -73.8(2)
C32 C33 Fe1 C38 160.9(3)
C29 C33 Fe1 C38 40.8(4)
C32 C33 Fe1 C35 -120.1(2)
C29 C33 Fe1 C35 119.81(17)
C32 C33 Fe1 C30 81.2(2)
C29 C33 Fe1 C30 -38.92(17)
C32 C33 Fe1 C37 -43.5(5)
C29 C33 Fe1 C37 -163.6(4)
C32 C33 Fe1 C31 37.4(2)
C29 C33 Fe1 C31 -82.68(19)
C32 C33 Fe1 C34 -163.61(19)
C29 C33 Fe1 C34 76.3(2)
C29 C33 Fe1 C32 -120.1(3)
C32 C33 Fe1 C36 -78.5(2)
C29 C33 Fe1 C36 161.43(18)
C32 C33 Fe1 C29 120.1(3)
C31 C30 Fe1 C38 121.9(2)
C29 C30 Fe1 C38 -117.3(2)
C31 C30 Fe1 C35 -166.6(4)
C29 C30 Fe1 C35 -45.8(5)
C31 C30 Fe1 C33 -81.8(2)
C29 C30 Fe1 C33 38.98(18)
C31 C30 Fe1 C37 80.1(3)
C29 C30 Fe1 C37 -159.12(19)
C29 C30 Fe1 C31 120.8(3)
C31 C30 Fe1 C34 163.8(2)
C29 C30 Fe1 C34 -75.4(2)
C31 C30 Fe1 C32 -37.8(2)
C29 C30 Fe1 C32 83.0(2)
C31 C30 Fe1 C36 49.9(5)
C29 C30 Fe1 C36 170.8(3)
C31 C30 Fe1 C29 -120.8(3)
C36 C37 Fe1 C38 119.3(3)
C36 C37 Fe1 C35 37.2(2)
C38 C37 Fe1 C35 -82.1(2)
C36 C37 Fe1 C33 -46.4(5)
C38 C37 Fe1 C33 -165.7(4)
C36 C37 Fe1 C30 -162.8(2)
C38 C37 Fe1 C30 77.9(3)
C36 C37 Fe1 C31 -120.7(2)
C38 C37 Fe1 C31 120.0(2)
C36 C37 Fe1 C34 81.5(2)
C38 C37 Fe1 C34 -37.8(2)
C36 C37 Fe1 C32 -79.3(3)
C38 C37 Fe1 C32 161.4(2)
C38 C37 Fe1 C36 -119.3(3)
C36 C37 Fe1 C29 161.3(3)
C38 C37 Fe1 C29 42.0(4)
C32 C31 Fe1 C38 165.3(2)
C30 C31 Fe1 C38 -76.0(3)
C32 C31 Fe1 C35 48.6(5)
C30 C31 Fe1 C35 167.3(3)
C32 C31 Fe1 C33 -37.6(2)
C30 C31 Fe1 C33 81.1(2)
C32 C31 Fe1 C30 -118.7(3)
C32 C31 Fe1 C37 122.9(2)
C30 C31 Fe1 C37 -118.4(2)
C32 C31 Fe1 C34 -159.8(3)
C30 C31 Fe1 C34 -41.0(5)
C30 C31 Fe1 C32 118.7(3)
C32 C31 Fe1 C36 81.5(3)
C30 C31 Fe1 C36 -159.7(2)
C32 C31 Fe1 C29 -81.7(2)
C30 C31 Fe1 C29 37.0(2)
C35 C34 Fe1 C38 -117.7(3)
B3 C34 Fe1 C38 121.7(3)
C38 C34 Fe1 C35 117.7(3)
B3 C34 Fe1 C35 -120.6(3)
C38 C34 Fe1 C33 -159.7(2)
C35 C34 Fe1 C33 82.6(2)
B3 C34 Fe1 C33 -38.0(3)
C38 C34 Fe1 C30 -77.4(2)
C35 C34 Fe1 C30 164.97(18)
B3 C34 Fe1 C30 44.4(3)
C38 C34 Fe1 C37 37.6(2)
C35 C34 Fe1 C37 -80.0(2)
B3 C34 Fe1 C37 159.4(3)
C38 C34 Fe1 C31 -47.2(4)
C35 C34 Fe1 C31 -164.8(4)
B3 C34 Fe1 C31 74.6(4)
C38 C34 Fe1 C32 170.4(3)
C35 C34 Fe1 C32 52.7(4)
B3 C34 Fe1 C32 -67.9(4)
C38 C34 Fe1 C36 80.8(2)
C35 C34 Fe1 C36 -36.9(2)
B3 C34 Fe1 C36 -157.5(3)
C38 C34 Fe1 C29 -118.4(2)
C35 C34 Fe1 C29 123.93(18)
B3 C34 Fe1 C29 3.3(3)
C31 C32 Fe1 C38 -38.5(5)
C33 C32 Fe1 C38 -158.0(4)
C31 C32 Fe1 C35 -160.9(2)
C33 C32 Fe1 C35 79.6(2)
C31 C32 Fe1 C33 119.4(3)
C31 C32 Fe1 C30 37.9(2)
C33 C32 Fe1 C30 -81.5(2)
C31 C32 Fe1 C37 -76.2(3)
C33 C32 Fe1 C37 164.4(2)
C33 C32 Fe1 C31 -119.4(3)
C31 C32 Fe1 C34 160.2(3)
C33 C32 Fe1 C34 40.7(4)
C31 C32 Fe1 C36 -118.4(2)
C33 C32 Fe1 C36 122.2(2)
C31 C32 Fe1 C29 82.0(2)
C33 C32 Fe1 C29 -37.41(18)
C37 C36 Fe1 C38 -37.9(2)
C35 C36 Fe1 C38 82.0(2)
C37 C36 Fe1 C35 -119.9(3)
C37 C36 Fe1 C33 163.4(2)
C35 C36 Fe1 C33 -76.7(2)
C37 C36 Fe1 C30 41.5(5)
C35 C36 Fe1 C30 161.5(3)
C35 C36 Fe1 C37 119.9(3)
C37 C36 Fe1 C31 77.9(3)
C35 C36 Fe1 C31 -162.2(2)
C37 C36 Fe1 C34 -82.3(2)
C35 C36 Fe1 C34 37.66(19)
C37 C36 Fe1 C32 120.7(2)
C35 C36 Fe1 C32 -119.3(2)
C37 C36 Fe1 C29 -157.1(4)
C35 C36 Fe1 C29 -37.2(5)
C30 C29 Fe1 C38 80.1(2)
C33 C29 Fe1 C38 -162.79(18)
B4 C29 Fe1 C38 -44.7(3)
C30 C29 Fe1 C35 162.8(2)
C33 C29 Fe1 C35 -80.1(2)
B4 C29 Fe1 C35 38.0(3)
C30 C29 Fe1 C33 -117.2(3)
B4 C29 Fe1 C33 118.1(3)
C33 C29 Fe1 C30 117.2(3)
B4 C29 Fe1 C30 -124.7(3)
C30 C29 Fe1 C37 49.7(4)
C33 C29 Fe1 C37 166.8(3)
B4 C29 Fe1 C37 -75.1(4)
C30 C29 Fe1 C31 -36.6(2)
C33 C29 Fe1 C31 80.5(2)
B4 C29 Fe1 C31 -161.4(3)
C30 C29 Fe1 C34 121.9(2)
C33 C29 Fe1 C34 -120.93(18)
B4 C29 Fe1 C34 -2.8(3)
C30 C29 Fe1 C32 -80.0(2)
C33 C29 Fe1 C32 37.14(19)
B4 C29 Fe1 C32 155.3(3)
C30 C29 Fe1 C36 -169.3(4)
C33 C29 Fe1 C36 -52.2(4)
B4 C29 Fe1 C36 66.0(5)
C24 C25 Fe2 C16 -162.5(4)
C21 C25 Fe2 C16 -42.4(5)
C24 C25 Fe2 C18 121.3(2)
C21 C25 Fe2 C18 -118.49(19)
C24 C25 Fe2 C22 -80.8(3)
C21 C25 Fe2 C22 39.33(19)
C24 C25 Fe2 C20 45.3(5)
C21 C25 Fe2 C20 165.5(4)
C24 C25 Fe2 C23 -37.1(2)
C21 C25 Fe2 C23 83.1(2)
C24 C25 Fe2 C19 79.1(3)
C21 C25 Fe2 C19 -160.68(19)
C21 C25 Fe2 C24 120.2(3)
C24 C25 Fe2 C21 -120.2(3)
C24 C25 Fe2 C17 164.1(2)
C21 C25 Fe2 C17 -75.7(2)
C20 C16 Fe2 C25 -165.3(4)
C17 C16 Fe2 C25 -45.0(5)
C20 C16 Fe2 C18 -81.6(3)
C17 C16 Fe2 C18 38.7(2)
C20 C16 Fe2 C22 120.5(3)
C17 C16 Fe2 C22 -119.2(2)
C17 C16 Fe2 C20 120.3(3)
C20 C16 Fe2 C23 78.7(3)
C17 C16 Fe2 C23 -160.9(2)
C20 C16 Fe2 C19 -37.5(2)
C17 C16 Fe2 C19 82.8(2)
C20 C16 Fe2 C24 47.3(6)
C17 C16 Fe2 C24 167.6(4)
C20 C16 Fe2 C21 163.3(2)
C17 C16 Fe2 C21 -76.4(2)
C20 C16 Fe2 C17 -120.3(3)
C19 C18 Fe2 C25 -121.1(2)
C17 C18 Fe2 C25 118.84(19)
C19 C18 Fe2 C16 81.2(2)
C17 C18 Fe2 C16 -38.86(19)
C19 C18 Fe2 C22 163.2(4)
C17 C18 Fe2 C22 43.1(5)
C19 C18 Fe2 C20 37.3(2)
C17 C18 Fe2 C20 -82.8(2)
C19 C18 Fe2 C23 -45.2(5)
C17 C18 Fe2 C23 -165.3(4)
C17 C18 Fe2 C19 -120.1(3)
C19 C18 Fe2 C24 -78.7(3)
C17 C18 Fe2 C24 161.15(19)
C19 C18 Fe2 C21 -164.0(2)
C17 C18 Fe2 C21 75.9(2)
C19 C18 Fe2 C17 120.1(3)
C23 C22 Fe2 C25 81.7(3)
C21 C22 Fe2 C25 -39.1(2)
C23 C22 Fe2 C16 -120.4(3)
C21 C22 Fe2 C16 118.7(2)
C23 C22 Fe2 C18 165.1(4)
C21 C22 Fe2 C18 44.2(5)
C23 C22 Fe2 C20 -78.5(3)
C21 C22 Fe2 C20 160.7(2)
C21 C22 Fe2 C23 -120.8(3)
C23 C22 Fe2 C19 -46.4(6)
C21 C22 Fe2 C19 -167.3(4)
C23 C22 Fe2 C24 37.4(2)
C21 C22 Fe2 C24 -83.4(2)
C23 C22 Fe2 C21 120.8(3)
C23 C22 Fe2 C17 -163.0(2)
C21 C22 Fe2 C17 76.1(2)
C19 C20 Fe2 C25 45.7(5)
C16 C20 Fe2 C25 164.9(4)
C19 C20 Fe2 C16 -119.2(3)
C19 C20 Fe2 C18 -37.7(2)
C16 C20 Fe2 C18 81.5(2)
C19 C20 Fe2 C22 162.7(2)
C16 C20 Fe2 C22 -78.1(3)
C19 C20 Fe2 C23 120.8(3)
C16 C20 Fe2 C23 -120.0(3)
C16 C20 Fe2 C19 119.2(3)
C19 C20 Fe2 C24 79.4(3)
C16 C20 Fe2 C24 -161.4(2)
C19 C20 Fe2 C21 -160.9(3)
C16 C20 Fe2 C21 -41.7(5)
C19 C20 Fe2 C17 -81.8(2)
C16 C20 Fe2 C17 37.4(2)
C24 C23 Fe2 C25 37.8(2)
C22 C23 Fe2 C25 -81.4(2)
C24 C23 Fe2 C16 -162.8(2)
C22 C23 Fe2 C16 78.0(3)
C24 C23 Fe2 C18 -45.4(5)
C22 C23 Fe2 C18 -164.7(4)
C24 C23 Fe2 C22 119.2(3)
C24 C23 Fe2 C20 -120.6(2)
C22 C23 Fe2 C20 120.1(3)
C24 C23 Fe2 C19 -79.0(3)
C22 C23 Fe2 C19 161.7(2)
C22 C23 Fe2 C24 -119.2(3)
C24 C23 Fe2 C21 82.0(2)
C22 C23 Fe2 C21 -37.2(2)
C24 C23 Fe2 C17 161.5(3)
C22 C23 Fe2 C17 42.3(5)
C20 C19 Fe2 C25 -162.3(2)
C18 C19 Fe2 C25 78.1(3)
C20 C19 Fe2 C16 37.8(2)
C18 C19 Fe2 C16 -81.8(2)
C20 C19 Fe2 C18 119.6(3)
C20 C19 Fe2 C22 -43.6(6)
C18 C19 Fe2 C22 -163.2(4)
C18 C19 Fe2 C20 -119.6(3)
C20 C19 Fe2 C23 -77.8(3)
C18 C19 Fe2 C23 162.6(2)
C20 C19 Fe2 C24 -119.6(3)
C18 C19 Fe2 C24 120.8(2)
C20 C19 Fe2 C21 160.4(4)
C18 C19 Fe2 C21 40.8(5)
C20 C19 Fe2 C17 82.2(2)
C18 C19 Fe2 C17 -37.4(2)
C23 C24 Fe2 C25 -119.6(3)
C23 C24 Fe2 C16 43.0(5)
C25 C24 Fe2 C16 162.6(4)
C23 C24 Fe2 C18 162.4(2)
C25 C24 Fe2 C18 -78.0(3)
C23 C24 Fe2 C22 -37.8(2)
C25 C24 Fe2 C22 81.9(2)
C23 C24 Fe2 C20 77.8(3)
C25 C24 Fe2 C20 -162.5(2)
C25 C24 Fe2 C23 119.6(3)
C23 C24 Fe2 C19 119.9(2)
C25 C24 Fe2 C19 -120.4(2)
C23 C24 Fe2 C21 -82.2(2)
C25 C24 Fe2 C21 37.4(2)
C23 C24 Fe2 C17 -160.6(4)
C25 C24 Fe2 C17 -41.0(5)
C22 C21 Fe2 C25 116.9(3)
B1 C21 Fe2 C25 -119.5(3)
C25 C21 Fe2 C16 163.3(2)
C22 C21 Fe2 C16 -79.8(3)
B1 C21 Fe2 C16 43.8(3)
C25 C21 Fe2 C18 80.4(2)
C22 C21 Fe2 C18 -162.7(2)
B1 C21 Fe2 C18 -39.1(3)
C25 C21 Fe2 C22 -116.9(3)
B1 C21 Fe2 C22 123.6(4)
C25 C21 Fe2 C20 -166.1(4)
C22 C21 Fe2 C20 -49.2(5)
B1 C21 Fe2 C20 74.4(5)
C25 C21 Fe2 C23 -80.3(2)
C22 C21 Fe2 C23 36.6(3)
B1 C21 Fe2 C23 160.2(3)
C25 C21 Fe2 C19 50.3(5)
C22 C21 Fe2 C19 167.1(4)
B1 C21 Fe2 C19 -69.3(5)
C25 C21 Fe2 C24 -37.3(2)
C22 C21 Fe2 C24 79.6(3)
B1 C21 Fe2 C24 -156.8(3)
C25 C21 Fe2 C17 121.75(19)
C22 C21 Fe2 C17 -121.4(2)
B1 C21 Fe2 C17 2.2(3)
C18 C17 Fe2 C25 -80.1(2)
C16 C17 Fe2 C25 162.3(2)
B2 C17 Fe2 C25 38.1(3)
C18 C17 Fe2 C16 117.6(3)
B2 C17 Fe2 C16 -124.3(3)
C16 C17 Fe2 C18 -117.6(3)
B2 C17 Fe2 C18 118.2(3)
C18 C17 Fe2 C22 -163.07(19)
C16 C17 Fe2 C22 79.4(2)
B2 C17 Fe2 C22 -44.9(3)
C18 C17 Fe2 C20 80.5(2)
C16 C17 Fe2 C20 -37.0(2)
B2 C17 Fe2 C20 -161.3(3)
C18 C17 Fe2 C23 165.9(4)
C16 C17 Fe2 C23 48.4(5)
B2 C17 Fe2 C23 -75.9(5)
C18 C17 Fe2 C19 37.2(2)
C16 C17 Fe2 C19 -80.3(2)
B2 C17 Fe2 C19 155.4(3)
C18 C17 Fe2 C24 -49.6(5)
C16 C17 Fe2 C24 -167.1(4)
B2 C17 Fe2 C24 68.6(5)
C18 C17 Fe2 C21 -121.44(19)
C16 C17 Fe2 C21 121.0(2)
B2 C17 Fe2 C21 -3.3(3)
C17 B2 N1 C12 -176.4(3)
C8 B2 N1 C12 6.5(5)
C17 B2 N1 C13 6.7(5)
C8 B2 N1 C13 -170.4(3)
C21 B1 N2 C15 172.6(3)
C7 B1 N2 C15 -7.7(4)
C21 B1 N2 C14 -4.8(4)
C7 B1 N2 C14 175.0(3)
C29 B4 N3 C42 -177.8(3)
C28 B4 N3 C42 3.8(5)
C29 B4 N3 C43 4.5(5)
C28 B4 N3 C43 -174.0(3)
C34 B3 N5 C44 167.9(3)
C26 B3 N5 C44 -12.8(5)
C34 B3 N5 C45 -12.9(5)
C26 B3 N5 C45 166.4(3)
C7 C8 Si3 C10 -43.3(3)
B2 C8 Si3 C10 130.8(2)
C7 C8 Si3 C11 -162.6(3)
B2 C8 Si3 C11 11.5(3)
C7 C8 Si3 C9 81.3(3)
B2 C8 Si3 C9 -104.6(3)
C26 C28 Si4 C41 177.3(3)
B4 C28 Si4 C41 -2.6(3)
C26 C28 Si4 C39 57.4(3)
B4 C28 Si4 C39 -122.6(2)
C26 C28 Si4 C40 -65.5(3)
B4 C28 Si4 C40 114.6(2)
